data_7232812
loop_
_publ_author_name
'Hirao, Yasukazu'
'Hamamoto, Yosuke'
'Nagamachi, Nobuhiro'
'Kubo, Takashi'

_publ_section_title
;
 Solvent Viscosity-Dependent Isomerization Equilibrium of
 Tetramethoxy-Substituted Bianthrone
;
_journal_name_full 'Physical Chemistry Chemical Physics'
_journal_paper_doi 10.1039/C9CP01836K
_journal_year 2019
_chemical_formula_sum 'C32 H26 O6'
_chemical_formula_weight 506.53
_chemical_name_systematic
;
3,3',6,6'-tetramethoxy-[9,9'-bianthracene]-10,10'(9H,9'H)-dione
;
_space_group_crystal_system monoclinic
_space_group_IT_number 15
_space_group_name_Hall '-C 2yc'
_space_group_name_H-M_alt 'C 1 2/c 1'
_symmetry_space_group_name_Hall '-C 2yc'
_symmetry_space_group_name_H-M 'C 1 2/c 1'
_atom_sites_solution_hydrogens geom
_atom_sites_solution_primary direct
_atom_sites_solution_secondary difmap
_audit_creation_method SHELXL-2016/6
_audit_update_record
;
2018-11-06 deposited with the CCDC.    2019-05-22 downloaded from the CCDC.
;
_cell_angle_alpha 90
_cell_angle_beta 92.559(7)
_cell_angle_gamma 90
_cell_formula_units_Z 4
_cell_length_a 25.4848(18)
_cell_length_b 7.8190(6)
_cell_length_c 13.9952(11)
_cell_measurement_reflns_used 9513
_cell_measurement_temperature 200(2)
_cell_measurement_theta_max 27.46
_cell_measurement_theta_min 2.21
_cell_volume 2786.0(4)
_computing_cell_refinement 'RAPID AUTO'
_computing_data_collection 'RAPID AUTO (Rigaku, ????)'
_computing_data_reduction 'RAPID AUTO'
_computing_molecular_graphics
;
Yadokari-XG 2009 (K. Wakita, T. Nemoto, et al., 2009)
;
_computing_publication_material
;
Yadokari-XG 2009 (K. Wakita, T. Nemoto, et al., 2009)
;
_computing_structure_refinement 'SHELXL-2016/6 (Sheldrick, 2016)'
_computing_structure_solution Sir2014
_diffrn_ambient_temperature 200(2)
_diffrn_measured_fraction_theta_full 1.000
_diffrn_measured_fraction_theta_max 0.999
_diffrn_measurement_device_type
;
Rigaku MicroMax-007HF,VariMax-Mo and RAPID II
;
_diffrn_measurement_method \w
_diffrn_radiation_type MoK\a
_diffrn_radiation_wavelength 0.71075
_diffrn_reflns_av_R_equivalents 0.0203
_diffrn_reflns_av_unetI/netI 0.0182
_diffrn_reflns_Laue_measured_fraction_full 1.000
_diffrn_reflns_Laue_measured_fraction_max 0.999
_diffrn_reflns_limit_h_max 32
_diffrn_reflns_limit_h_min -32
_diffrn_reflns_limit_k_max 10
_diffrn_reflns_limit_k_min -9
_diffrn_reflns_limit_l_max 18
_diffrn_reflns_limit_l_min -18
_diffrn_reflns_number 13021
_diffrn_reflns_point_group_measured_fraction_full 1.000
_diffrn_reflns_point_group_measured_fraction_max 0.999
_diffrn_reflns_theta_full 25.242
_diffrn_reflns_theta_max 27.456
_diffrn_reflns_theta_min 2.725
_diffrn_source 'micro-focus rotating anode'
_exptl_absorpt_coefficient_mu 0.083
_exptl_absorpt_correction_T_max 1.0000
_exptl_absorpt_correction_T_min 0.7563
_exptl_absorpt_correction_type multi-scan
_exptl_absorpt_process_details
;
Empirical Absorption Correction   March 2001 T. Higashi
    Rigaku Corporation, Tokyo, Japan
;
_exptl_crystal_colour Colorless
_exptl_crystal_density_diffrn 1.208
_exptl_crystal_density_method 'not measured'
_exptl_crystal_description Platelet
_exptl_crystal_F_000 1064
_exptl_crystal_size_max 0.200
_exptl_crystal_size_mid 0.200
_exptl_crystal_size_min 0.050
_refine_diff_density_max 0.275
_refine_diff_density_min -0.149
_refine_diff_density_rms 0.043
_refine_ls_extinction_method none
_refine_ls_goodness_of_fit_ref 0.808
_refine_ls_hydrogen_treatment constr
_refine_ls_matrix_type full
_refine_ls_number_parameters 174
_refine_ls_number_reflns 3190
_refine_ls_number_restraints 0
_refine_ls_restrained_S_all 0.808
_refine_ls_R_factor_all 0.0595
_refine_ls_R_factor_gt 0.0454
_refine_ls_shift/su_max 0.000
_refine_ls_shift/su_mean 0.000
_refine_ls_structure_factor_coef Fsqd
_refine_ls_weighting_details 'w=1/[\s^2^(Fo^2^)+(0.2000P)^2^] where P=(Fo^2^+2Fc^2^)/3'
_refine_ls_weighting_scheme calc
_refine_ls_wR_factor_gt 0.1725
_refine_ls_wR_factor_ref 0.1950
_reflns_Friedel_coverage 0.000
_reflns_number_gt 2516
_reflns_number_total 3190
_reflns_threshold_expression 'I > 2\s(I)'
_cod_data_source_file c9cp01836k2.cif
_cod_data_source_block DMA-Dimer
_cod_database_code 7232812
_shelx_shelxl_version_number 2016/6
_shelx_space_group_comment
;
The symmetry employed for this shelxl refinement is uniquely defined
by the following loop, which should always be used as a source of
symmetry information in preference to the above space-group names.
They are only intended as comments.
;
_shelx_estimated_absorpt_t_min 0.984
_shelx_estimated_absorpt_t_max 0.996

loop_
_space_group_symop_operation_xyz
'x, y, z'
'-x, y, -z+1/2'
'x+1/2, y+1/2, z'
'-x+1/2, y+1/2, -z+1/2'
'-x, -y, -z'
'x, -y, z-1/2'
'-x+1/2, -y+1/2, -z'
'x+1/2, -y+1/2, z-1/2'

loop_
_atom_site_label
_atom_site_type_symbol
_atom_site_fract_x
_atom_site_fract_y
_atom_site_fract_z
_atom_site_U_iso_or_equiv
_atom_site_adp_type
_atom_site_occupancy
_atom_site_site_symmetry_order
_atom_site_calc_flag
_atom_site_refinement_flags_posn
_atom_site_refinement_flags_adp
C1 C 0.08214(6) 0.43456(19) 0.14526(11) 0.0384(3) Uani 1 1 d . .
C2 C 0.02476(5) 0.40932(18) 0.12962(9) 0.0336(3) Uani 1 1 d . .
C3 C 0.00677(6) 0.25200(19) 0.09472(11) 0.0385(3) Uani 1 1 d . .
H1 H 0.031095 0.163077 0.083257 0.046 Uiso 1 1 calc R U
C4 C -0.04638(6) 0.22487(19) 0.07672(10) 0.0386(3) Uani 1 1 d . .
C5 C -0.08159(6) 0.3583(2) 0.08798(10) 0.0395(3) Uani 1 1 d . .
H2 H -0.117943 0.342021 0.072694 0.047 Uiso 1 1 calc R U
C6 C -0.06343(6) 0.51523(19) 0.12164(10) 0.0365(3) Uani 1 1 d . .
H3 H -0.087706 0.606232 0.128150 0.044 Uiso 1 1 calc R U
C7 C -0.01053(5) 0.54308(17) 0.14615(9) 0.0315(3) Uani 1 1 d . .
C8 C 0.00757(5) 0.70566(17) 0.19467(9) 0.0308(3) Uani 1 1 d . .
H4 H -0.011474 0.802857 0.162196 0.037 Uiso 1 1 calc R U
C9 C 0.06546(5) 0.73853(18) 0.18915(9) 0.0319(3) Uani 1 1 d . .
C10 C 0.08525(6) 0.90231(19) 0.21068(10) 0.0364(3) Uani 1 1 d . .
H5 H 0.061628 0.991508 0.225404 0.044 Uiso 1 1 calc R U
C11 C 0.13807(6) 0.9358(2) 0.21083(12) 0.0412(4) Uani 1 1 d . .
H6 H 0.150633 1.048130 0.223967 0.049 Uiso 1 1 calc R U
C12 C 0.17345(6) 0.8050(2) 0.19171(12) 0.0430(4) Uani 1 1 d . .
C13 C 0.15521(6) 0.6422(2) 0.17045(12) 0.0410(4) Uani 1 1 d . .
H7 H 0.179140 0.553066 0.157223 0.049 Uiso 1 1 calc R U
C14 C 0.10107(5) 0.61010(18) 0.16862(10) 0.0345(3) Uani 1 1 d . .
O1 O 0.11334(5) 0.31693(15) 0.13643(10) 0.0576(4) Uani 1 1 d . .
O2 O -0.06036(5) 0.06322(14) 0.04707(9) 0.0506(3) Uani 1 1 d . .
C15 C -0.11449(7) 0.0252(2) 0.03440(13) 0.0509(4) Uani 1 1 d . .
H8 H -0.131721 0.043447 0.094776 0.076 Uiso 1 1 calc R U
H9 H -0.118833 -0.094422 0.014627 0.076 Uiso 1 1 calc R U
H10 H -0.130410 0.100100 -0.014973 0.076 Uiso 1 1 calc R U
O3 O 0.22516(5) 0.85393(18) 0.19453(11) 0.0639(4) Uani 1 1 d . .
C16 C 0.26274(7) 0.7295(3) 0.1702(2) 0.0859(9) Uani 1 1 d . .
H11 H 0.260136 0.630304 0.212492 0.129 Uiso 1 1 calc R U
H12 H 0.298070 0.778640 0.177556 0.129 Uiso 1 1 calc R U
H13 H 0.256005 0.693631 0.103678 0.129 Uiso 1 1 calc R U

loop_
_atom_site_aniso_label
_atom_site_aniso_U_11
_atom_site_aniso_U_22
_atom_site_aniso_U_33
_atom_site_aniso_U_23
_atom_site_aniso_U_13
_atom_site_aniso_U_12
C1 0.0379(7) 0.0316(7) 0.0460(8) 0.0027(6) 0.0057(6) 0.0054(5)
C2 0.0386(7) 0.0302(7) 0.0321(6) 0.0028(5) 0.0046(5) 0.0024(5)
C3 0.0449(8) 0.0309(7) 0.0401(7) -0.0006(5) 0.0058(6) 0.0038(6)
C4 0.0481(8) 0.0341(8) 0.0338(7) -0.0049(5) 0.0039(6) -0.0039(6)
C5 0.0388(7) 0.0444(8) 0.0351(7) -0.0046(6) 0.0004(6) -0.0021(6)
C6 0.0384(7) 0.0374(7) 0.0336(7) -0.0035(5) 0.0014(6) 0.0054(6)
C7 0.0356(7) 0.0305(7) 0.0284(6) 0.0006(5) 0.0031(5) 0.0016(5)
C8 0.0330(7) 0.0280(6) 0.0316(6) 0.0025(5) 0.0025(5) 0.0027(5)
C9 0.0333(7) 0.0311(7) 0.0313(6) 0.0049(5) 0.0029(5) 0.0015(5)
C10 0.0389(7) 0.0314(7) 0.0393(7) 0.0034(5) 0.0050(6) 0.0011(5)
C11 0.0418(8) 0.0342(7) 0.0477(8) 0.0043(6) 0.0011(6) -0.0046(6)
C12 0.0322(7) 0.0437(8) 0.0532(9) 0.0107(7) 0.0037(6) -0.0019(6)
C13 0.0342(7) 0.0370(8) 0.0522(8) 0.0079(6) 0.0059(6) 0.0056(6)
C14 0.0348(7) 0.0327(7) 0.0363(7) 0.0065(5) 0.0043(5) 0.0025(5)
O1 0.0431(6) 0.0338(6) 0.0959(10) -0.0049(6) 0.0033(6) 0.0099(5)
O2 0.0528(7) 0.0368(6) 0.0626(7) -0.0135(5) 0.0049(5) -0.0057(5)
C15 0.0563(10) 0.0471(9) 0.0494(9) -0.0072(7) 0.0027(8) -0.0152(7)
O3 0.0333(6) 0.0529(8) 0.1059(11) 0.0074(7) 0.0060(6) -0.0043(5)
C16 0.0331(9) 0.0634(13) 0.162(3) 0.0226(14) 0.0106(12) 0.0057(8)

loop_
_atom_type_symbol
_atom_type_description
_atom_type_scat_dispersion_real
_atom_type_scat_dispersion_imag
_atom_type_scat_source
C C 0.0033 0.0016 'International Tables Vol C Tables 4.2.6.8 and 6.1.1.4'
H H 0.0000 0.0000 'International Tables Vol C Tables 4.2.6.8 and 6.1.1.4'
O O 0.0106 0.0060 'International Tables Vol C Tables 4.2.6.8 and 6.1.1.4'

loop_
_geom_angle_atom_site_label_1
_geom_angle_atom_site_label_2
_geom_angle_atom_site_label_3
_geom_angle
_geom_angle_site_symmetry_1
_geom_angle_site_symmetry_3
O1 C1 C2 121.69(14) . .
O1 C1 C14 120.63(13) . .
C2 C1 C14 117.64(12) . .
C3 C2 C7 120.77(13) . .
C3 C2 C1 118.45(13) . .
C7 C2 C1 120.74(12) . .
C4 C3 C2 120.24(14) . .
C4 C3 H1 119.9 . .
C2 C3 H1 119.9 . .
O2 C4 C3 115.80(13) . .
O2 C4 C5 124.43(14) . .
C3 C4 C5 119.76(13) . .
C6 C5 C4 119.70(13) . .
C6 C5 H2 120.2 . .
C4 C5 H2 120.2 . .
C5 C6 C7 121.78(13) . .
C5 C6 H3 119.1 . .
C7 C6 H3 119.1 . .
C6 C7 C2 117.55(12) . .
C6 C7 C8 121.15(12) . .
C2 C7 C8 121.18(12) . .
C9 C8 C7 113.79(11) . .
C9 C8 C8 109.08(12) . 2
C7 C8 C8 110.60(9) . 2
C9 C8 H4 107.7 . .
C7 C8 H4 107.7 . .
C8 C8 H4 107.7 2 .
C14 C9 C10 118.09(13) . .
C14 C9 C8 122.53(12) . .
C10 C9 C8 119.27(12) . .
C11 C10 C9 121.18(14) . .
C11 C10 H5 119.4 . .
C9 C10 H5 119.4 . .
C10 C11 C12 120.11(14) . .
C10 C11 H6 119.9 . .
C12 C11 H6 119.9 . .
O3 C12 C13 125.21(15) . .
O3 C12 C11 114.69(14) . .
C13 C12 C11 120.09(14) . .
C12 C13 C14 119.35(14) . .
C12 C13 H7 120.3 . .
C14 C13 H7 120.3 . .
C9 C14 C13 121.15(13) . .
C9 C14 C1 120.21(12) . .
C13 C14 C1 118.64(13) . .
C4 O2 C15 118.04(13) . .
O2 C15 H8 109.5 . .
O2 C15 H9 109.5 . .
H8 C15 H9 109.5 . .
O2 C15 H10 109.5 . .
H8 C15 H10 109.5 . .
H9 C15 H10 109.5 . .
C12 O3 C16 117.42(15) . .
O3 C16 H11 109.5 . .
O3 C16 H12 109.5 . .
H11 C16 H12 109.5 . .
O3 C16 H13 109.5 . .
H11 C16 H13 109.5 . .
H12 C16 H13 109.5 . .

loop_
_geom_bond_atom_site_label_1
_geom_bond_atom_site_label_2
_geom_bond_distance
_geom_bond_site_symmetry_2
C1 O1 1.2256(19) .
C1 C2 1.482(2) .
C1 C14 1.486(2) .
C2 C3 1.394(2) .
C2 C7 1.405(2) .
C3 C4 1.383(2) .
C3 H1 0.9500 .
C4 O2 1.3724(18) .
C4 C5 1.389(2) .
C5 C6 1.387(2) .
C5 H2 0.9500 .
C6 C7 1.3932(19) .
C6 H3 0.9500 .
C7 C8 1.5039(19) .
C8 C9 1.5029(18) .
C8 C8 1.613(3) 2
C8 H4 1.0000 .
C9 C14 1.392(2) .
C9 C10 1.404(2) .
C10 C11 1.371(2) .
C10 H5 0.9500 .
C11 C12 1.397(2) .
C11 H6 0.9500 .
C12 O3 1.3712(19) .
C12 C13 1.383(2) .
C13 C14 1.401(2) .
C13 H7 0.9500 .
O2 C15 1.415(2) .
C15 H8 0.9800 .
C15 H9 0.9800 .
C15 H10 0.9800 .
O3 C16 1.417(3) .
C16 H11 0.9800 .
C16 H12 0.9800 .
C16 H13 0.9800 .

loop_
_geom_hbond_atom_site_label_D
_geom_hbond_atom_site_label_H
_geom_hbond_atom_site_label_A
_geom_hbond_distance_DH
_geom_hbond_distance_HA
_geom_hbond_distance_DA
_geom_hbond_angle_DHA
_geom_hbond_site_symmetry_A
C11 H6 O1 0.95 2.59 3.2099(19) 123.0 1_565

loop_
_geom_torsion_atom_site_label_1
_geom_torsion_atom_site_label_2
_geom_torsion_atom_site_label_3
_geom_torsion_atom_site_label_4
_geom_torsion
_geom_torsion_site_symmetry_1
_geom_torsion_site_symmetry_4
O1 C1 C2 C3 -6.6(2) . .
C14 C1 C2 C3 171.17(12) . .
O1 C1 C2 C7 175.83(15) . .
C14 C1 C2 C7 -6.4(2) . .
C7 C2 C3 C4 -0.6(2) . .
C1 C2 C3 C4 -178.26(12) . .
C2 C3 C4 O2 -176.87(13) . .
C2 C3 C4 C5 3.9(2) . .
O2 C4 C5 C6 177.73(13) . .
C3 C4 C5 C6 -3.1(2) . .
C4 C5 C6 C7 -1.0(2) . .
C5 C6 C7 C2 4.1(2) . .
C5 C6 C7 C8 -171.78(12) . .
C3 C2 C7 C6 -3.3(2) . .
C1 C2 C7 C6 174.24(12) . .
C3 C2 C7 C8 172.60(12) . .
C1 C2 C7 C8 -9.8(2) . .
C6 C7 C8 C9 -162.45(12) . .
C2 C7 C8 C9 21.78(18) . .
C6 C7 C8 C8 74.37(16) . 2
C2 C7 C8 C8 -101.40(16) . 2
C7 C8 C9 C14 -18.84(18) . .
C8 C8 C9 C14 105.17(12) 2 .
C7 C8 C9 C10 164.88(11) . .
C8 C8 C9 C10 -71.11(12) 2 .
C14 C9 C10 C11 0.5(2) . .
C8 C9 C10 C11 176.96(13) . .
C9 C10 C11 C12 -1.6(2) . .
C10 C11 C12 O3 -179.59(14) . .
C10 C11 C12 C13 1.5(2) . .
O3 C12 C13 C14 -179.03(15) . .
C11 C12 C13 C14 -0.2(2) . .
C10 C9 C14 C13 0.8(2) . .
C8 C9 C14 C13 -175.56(12) . .
C10 C9 C14 C1 -179.92(12) . .
C8 C9 C14 C1 3.8(2) . .
C12 C13 C14 C9 -0.9(2) . .
C12 C13 C14 C1 179.76(13) . .
O1 C1 C14 C9 -172.72(14) . .
C2 C1 C14 C9 9.5(2) . .
O1 C1 C14 C13 6.6(2) . .
C2 C1 C14 C13 -171.14(12) . .
C3 C4 O2 C15 175.48(13) . .
C5 C4 O2 C15 -5.3(2) . .
C13 C12 O3 C16 2.5(3) . .
C11 C12 O3 C16 -176.35(18) . .
